data_2001991
loop_
_publ_author_name
'Thomas, J. A.'
'Hamor, T. A.'

_publ_section_title
;
 Structure of orthorhombic triphenylphosphine oxide: a redetermination
 at room temperature
;
_journal_issue 2
_journal_name_full 'Acta Crystallographica Section C'
_journal_page_first 355
_journal_page_last 357
_journal_paper_doi 10.1107/S0108270192006176
_journal_volume 49
_journal_year 1993
_chemical_formula_sum 'C18 H15 O P'
_chemical_formula_weight 278.3
_symmetry_cell_setting orthorhombic
_symmetry_space_group_name_Hall '-P 2ac 2ab'
_symmetry_space_group_name_H-M 'P b c a'
_cell_angle_alpha 90
_cell_angle_beta 90
_cell_angle_gamma 90
_cell_formula_units_Z 8
_cell_length_a 29.085(15)
_cell_length_b 9.149(4)
_cell_length_c 11.266(5)
_cell_volume 2998(2)
_diffrn_radiation_type Mo
_diffrn_radiation_wavelength 0.71069
_exptl_absorpt_coefficient_mu 0.1170
_exptl_crystal_density_diffrn 1.233
_exptl_crystal_F_000 1168
_cod_data_source_file mu1009.cif
_cod_data_source_block mu1009_structure_1_of_1
_cod_original_cell_volume 2997.9
_cod_original_formula_sum 'C18 H15 O1 P1'
_cod_database_code 2001991

loop_
_atom_site_label
_atom_site_fract_x
_atom_site_fract_y
_atom_site_fract_z
_atom_site_U_iso_or_equiv
P(1) .11874(5) .13767(14) .21413(12) .046
O(1) .11630(10) .0825(3) .3381(3) .062
C(1) .1262(2) -.0089(5) .1087(5) .045
C(2) .1445(2) .0088(8) -.0027(6) .064
C(3) .1500(3) -.1093(8) -.0762(6) .081
C(4) .1374(2) -.2473(8) -.0409(7) .075
C(5) .1187(3) -.2652(7) .0674(6) .074
C(6) .1129(2) -.1489(6) .1434(5) .061
C(7) .0680(2) .2356(5) .1690(4) .045
C(8) .0402(2) .1941(7) .0777(6) .073
C(9) .0(2) .2693(10) .0531(7) .100
C(10) -.0122(2) .3887(9) .1190(8) .090
C(11) .0151(3) .4332(8) .2078(8) .098
C(12) .0556(2) .3586(9) .2317(7) .093
C(13) .1662(2) .2602(5) .1927(4) .043
C(14) .1691(2) .3578(7) .0980(5) .057
C(15) .2079(3) .4413(7) .0829(7) .083
C(16) .2440(3) .4274(9) .1586(9) .100
C(17) .2418(2) .3342(10) .2514(7) .089
C(18) .2029(2) .2475(7) .2697(6) .065
H(2) .1490(19) .103(6) -.024(5) .09(2)
H(3) .1601(17) -.097(6) -.148(4) .07(2)
H(4) .1381(18) -.349(7) -.099(5) .12(2)
H(5) .1098(18) -.356(6) .093(5) .079(19)
H(6) .0975(13) -.166(5) .220(4) .050(14)
H(8) .049(2) .115(5) .030(5) .09(2)
H(9) -.016(2) .242(7) -.018(5) .10(2)
H(10) -.044(2) .439(7) .084(5) .15(3)
H(11) .013(2) .537(7) .264(6) .18(3)
H(12) .0744(17) .381(6) .298(4) .074(19)
H(14) .1405(15) .375(5) .048(4) .063(16)
H(15) .215(2) .512(6) .014(5) .10(2)
H(16) .2703(16) .480(5) .139(5) .073(18)
H(17) .2651(17) .321(5) .312(4) .08(2)
H(18) .1975(17) .181(5) .339(4) .08(2)

loop_
_geom_angle_atom_site_label_1
_geom_angle_atom_site_label_2
_geom_angle_atom_site_label_3
_geom_angle
O(1) P(1) C(1) 111.8(2)
O(1) P(1) C(7) 113.3(2)
C(1) P(1) C(7) 106.4(2)
O(1) P(1) C(13) 112.0(2)
C(1) P(1) C(13) 106.4(2)
C(7) P(1) C(13) 106.4(2)
P(1) C(1) C(2) 124.1(4)
P(1) C(1) C(6) 117.7(4)
C(2) C(1) C(6) 118.2(5)
C(1) C(2) C(3) 120.3(7)
C(1) C(2) H(2) 114.(4)
C(3) C(2) H(2) 125.(4)
C(2) C(3) C(4) 121.3(7)
C(2) C(3) H(3) 120.(4)
C(4) C(3) H(3) 119.(4)
C(3) C(4) C(5) 118.8(7)
C(3) C(4) H(4) 126.(3)
C(5) C(4) H(4) 115.(3)
C(4) C(5) C(6) 121.3(7)
C(4) C(5) H(5) 121.(3)
C(6) C(5) H(5) 118.(3)
C(1) C(6) C(5) 120.1(6)
C(1) C(6) H(6) 121.(3)
C(5) C(6) H(6) 119.(3)
P(1) C(7) C(8) 124.2(5)
P(1) C(7) C(12) 118.4(4)
C(8) C(7) C(12) 117.3(5)
C(7) C(8) C(9) 121.0(7)
C(7) C(8) H(8) 119.(4)
C(9) C(8) H(8) 120.(4)
C(8) C(9) C(10) 120.5(7)
C(8) C(9) H(9) 116.(4)
C(10) C(9) H(9) 123.(4)
C(9) C(10) C(11) 119.5(7)
C(9) C(10) H(10) 111.(3)
C(11) C(10) H(10) 129.(3)
C(10) C(11) C(12) 119.9(7)
C(10) C(11) H(11) 130.(4)
C(12) C(11) H(11) 110.(4)
C(7) C(12) C(11) 121.6(7)
C(7) C(12) H(12) 115.(3)
C(11) C(12) H(12) 123.(3)
P(1) C(13) C(14) 123.3(4)
P(1) C(13) C(18) 117.3(5)
C(14) C(13) C(18) 119.3(5)
C(13) C(14) C(15) 120.0(6)
C(13) C(14) H(14) 118.(3)
C(15) C(14) H(14) 121.(3)
C(14) C(15) C(16) 120.4(7)
C(14) C(15) H(15) 127.(4)
C(16) C(15) H(15) 112.(4)
C(15) C(16) C(17) 120.5(7)
C(15) C(16) H(16) 116.(3)
C(17) C(16) H(16) 123.(3)
C(16) C(17) C(18) 120.7(7)
C(16) C(17) H(17) 126.(3)
C(18) C(17) H(17) 113.(3)
C(13) C(18) C(17) 119.1(7)
C(13) C(18) H(18) 115.(3)
C(17) C(18) H(18) 126.(3)

loop_
_geom_bond_atom_site_label_1
_geom_bond_atom_site_label_2
_geom_bond_distance
P(1) O(1) 1.487(3)
P(1) C(1) 1.804(5)
P(1) C(7) 1.799(5)
P(1) C(13) 1.795(5)
C(1) C(2) 1.372(7)
C(1) C(6) 1.395(7)
C(2) C(3) 1.371(8)
C(2) H(2) 0.91(5)
C(3) C(4) 1.373(9)
C(3) H(3) 0.87(4)
C(4) C(5) 1.346(8)
C(4) H(4) 1.13(6)
C(5) C(6) 1.376(8)
C(5) H(5) 0.92(5)
C(6) H(6) 0.99(4)
C(7) C(8) 1.363(7)
C(7) C(12) 1.377(8)
C(8) C(9) 1.384(8)
C(8) H(8) 0.94(5)
C(9) C(10) 1.368(10)
C(9) H(9) 0.96(5)
C(10) C(11) 1.341(9)
C(10) H(10) 1.11(6)
C(11) C(12) 1.388(8)
C(11) H(11) 1.14(7)
C(12) H(12) 0.95(5)
C(13) C(14) 1.394(6)
C(13) C(18) 1.381(7)
C(14) C(15) 1.373(8)
C(14) H(14) 1.02(4)
C(15) C(16) 1.359(10)
C(15) H(15) 1.03(5)
C(16) C(17) 1.351(10)
C(16) H(16) 0.93(5)
C(17) C(18) 1.398(8)
C(17) H(17) 0.96(5)
C(18) H(18) 1.00(5)
